data_7018294
loop_
_publ_author_name
'Liu, Bin'
'Jin, Jin'
'Liu, Xue-Mei'
'Hu, Huai-Ming'
'Ding, Tuo'
'Zhang, Na'
'Jia, Yan-Yan'
'Xue, Gang-Lin'

_publ_section_title
;
 A diruthenium soft ferromagnet showing T(c) = 3.0 K:
 Mn(4)(H(2)O)(16)H[Ru(2)(CO(3))(4)](2)[Ru(2)(CO(3))(4)(H(2)O)(2)]&#x00B7;11H(2)O.
;
_journal_issue 16
_journal_name_full 'Dalton transactions (Cambridge, England : 2003)'
_journal_page_first 4748
_journal_page_last 4750
_journal_paper_doi 10.1039/c2dt00048b
_journal_volume 41
_journal_year 2012
_chemical_formula_moiety 'C12 H38 Mn4 O55 Ru6, H5 O2, 8(H2 O)'
_chemical_formula_sum 'C12 H59 Mn4 O65 Ru6'
_chemical_formula_weight 2069.77
_chemical_name_systematic
;
?
;
_space_group_IT_number 14
_symmetry_cell_setting monoclinic
_symmetry_space_group_name_Hall '-P 2ybc'
_symmetry_space_group_name_H-M 'P 1 21/c 1'
_atom_sites_solution_hydrogens geom
_atom_sites_solution_primary direct
_atom_sites_solution_secondary difmap
_audit_creation_method SHELXL-97
_cell_angle_alpha 90.00
_cell_angle_beta 110.74(3)
_cell_angle_gamma 90.00
_cell_formula_units_Z 2
_cell_length_a 13.664(3)
_cell_length_b 13.618(3)
_cell_length_c 16.954(3)
_cell_measurement_temperature 293(2)
_cell_volume 2950.3(12)
_computing_cell_refinement 'Bruker SMART'
_computing_data_collection 'Bruker SMART'
_computing_data_reduction 'Bruker SHELXTL'
_computing_molecular_graphics 'Bruker SHELXTL'
_computing_publication_material 'Bruker SHELXTL'
_computing_structure_refinement 'SHELXL-97 (Sheldrick, 2008)'
_computing_structure_solution 'SHELXS-97 (Sheldrick, 2008)'
_diffrn_ambient_temperature 293(2)
_diffrn_measured_fraction_theta_full 0.991
_diffrn_measured_fraction_theta_max 0.991
_diffrn_measurement_device_type 'APEX II CCD'
_diffrn_measurement_method '\w-\p scans'
_diffrn_radiation_monochromator graphite
_diffrn_radiation_source 'fine-focus sealed tube'
_diffrn_radiation_type MoK\a
_diffrn_radiation_wavelength 0.71073
_diffrn_reflns_av_R_equivalents 0.0365
_diffrn_reflns_av_sigmaI/netI 0.0258
_diffrn_reflns_limit_h_max 16
_diffrn_reflns_limit_h_min -16
_diffrn_reflns_limit_k_max 16
_diffrn_reflns_limit_k_min -16
_diffrn_reflns_limit_l_max 20
_diffrn_reflns_limit_l_min -20
_diffrn_reflns_number 24711
_diffrn_reflns_theta_full 25.05
_diffrn_reflns_theta_max 25.05
_diffrn_reflns_theta_min 3.19
_exptl_absorpt_coefficient_mu 2.455
_exptl_absorpt_correction_T_max 0.7914
_exptl_absorpt_correction_T_min 0.5789
_exptl_absorpt_correction_type multi-scan
_exptl_absorpt_process_details sadabs
_exptl_crystal_colour brown
_exptl_crystal_density_diffrn 2.330
_exptl_crystal_density_method 'not measured'
_exptl_crystal_description plate
_exptl_crystal_F_000 2030
_exptl_crystal_size_max 0.25
_exptl_crystal_size_mid 0.10
_exptl_crystal_size_min 0.10
_refine_diff_density_max 1.481
_refine_diff_density_min -0.684
_refine_diff_density_rms 0.122
_refine_ls_extinction_method none
_refine_ls_goodness_of_fit_ref 1.160
_refine_ls_hydrogen_treatment mixed
_refine_ls_matrix_type full
_refine_ls_number_parameters 445
_refine_ls_number_reflns 5174
_refine_ls_number_restraints 16
_refine_ls_restrained_S_all 1.158
_refine_ls_R_factor_all 0.0430
_refine_ls_R_factor_gt 0.0395
_refine_ls_shift/su_max 0.002
_refine_ls_shift/su_mean 0.000
_refine_ls_structure_factor_coef Fsqd
_refine_ls_weighting_details 'calc w=1/[\s^2^(Fo^2^)+(0.0248P)^2^+20.5439P] where P=(Fo^2^+2Fc^2^)/3'
_refine_ls_weighting_scheme calc
_refine_ls_wR_factor_gt 0.0875
_refine_ls_wR_factor_ref 0.0889
_reflns_number_gt 4869
_reflns_number_total 5174
_reflns_threshold_expression >2sigma(I)
_cod_data_source_file c2dt00048b.txt
_cod_data_source_block kmnru
_cod_depositor_comments
;
The following automatic conversions were performed:

'_symmetry_cell_setting' value 'Monoclinic' changed to 'monoclinic'
according to /home/saulius/struct/CIF-dictionaries/cif_core.dic
dictionary named 'cif_core.dic' version 2.4.1 from 2010-06-29.

Automatic conversion script
Id: cif_fix_values 1715 2011-07-08 13:25:40Z adriana 
;
_cod_original_cell_volume 2950.3(10)
_cod_original_sg_symbol_H-M P2(1)/c
_cod_database_code 7018294

loop_
_symmetry_equiv_pos_as_xyz
'x, y, z'
'-x, y+1/2, -z+1/2'
'-x, -y, -z'
'x, -y-1/2, z-1/2'

loop_
_atom_site_label
_atom_site_type_symbol
_atom_site_fract_x
_atom_site_fract_y
_atom_site_fract_z
_atom_site_U_iso_or_equiv
_atom_site_adp_type
_atom_site_occupancy
_atom_site_symmetry_multiplicity
_atom_site_calc_flag
_atom_site_refinement_flags
Ru1 Ru 0.00162(3) 0.47371(3) 0.56359(3) 0.01236(11) Uani 1 1 d .
Ru2 Ru 0.01078(3) 0.92218(3) 0.52463(3) 0.01623(12) Uani 1 1 d .
Ru3 Ru 0.43305(3) 0.49798(3) 0.52427(3) 0.01650(12) Uani 1 1 d .
Mn1 Mn 0.77151(8) 0.18944(8) 0.66034(6) 0.0339(2) Uani 1 1 d .
Mn2 Mn 0.66607(8) 0.71569(7) 0.80488(6) 0.0328(2) Uani 1 1 d .
C1 C 0.2093(4) 0.4924(4) 0.5536(3) 0.0186(11) Uani 1 1 d .
C2 C 0.0167(4) 0.6852(4) 0.5546(3) 0.0183(11) Uani 1 1 d .
C3 C 0.1918(5) 1.0448(4) 0.6042(4) 0.0260(13) Uani 1 1 d .
C4 C 0.9276(5) 0.0527(4) 0.6209(4) 0.0257(13) Uani 1 1 d .
C5 C 0.6010(5) 0.6282(4) 0.6214(4) 0.0260(13) Uani 1 1 d .
C6 C 0.5907(5) 0.3486(4) 0.6004(4) 0.0265(13) Uani 1 1 d .
O1 O 0.1597(3) 0.4688(3) 0.6039(2) 0.0200(8) Uani 1 1 d .
O2 O 0.1575(3) 0.5201(3) 0.4767(2) 0.0202(8) Uani 1 1 d .
O3 O 0.3080(3) 0.4883(3) 0.5826(2) 0.0264(9) Uani 1 1 d .
O4 O 0.0120(3) 0.6139(3) 0.6043(2) 0.0208(8) Uani 1 1 d .
O5 O 0.0087(3) 0.6677(3) 0.4773(2) 0.0196(8) Uani 1 1 d .
O6 O 0.0293(3) 0.7714(3) 0.5844(2) 0.0272(9) Uani 1 1 d .
O7 O 0.0276(4) 0.4236(4) 0.6997(3) 0.0375(11) Uani 1 1 d D
H7A H 0.037(7) 0.469(4) 0.736(4) 0.056 Uiso 1 1 d D
H7B H -0.033(3) 0.412(6) 0.702(6) 0.056 Uiso 1 1 d D
O8 O 0.1584(3) 0.9549(3) 0.6019(3) 0.0266(9) Uani 1 1 d .
O9 O 0.1357(3) 1.1101(3) 0.5530(3) 0.0263(9) Uani 1 1 d .
O10 O 0.2794(3) 1.0671(3) 0.6596(3) 0.0404(12) Uani 1 1 d .
O11 O 0.9365(3) 0.1172(3) 0.5685(3) 0.0267(9) Uani 1 1 d .
O12 O 0.9557(3) -0.0379(3) 0.6165(3) 0.0263(9) Uani 1 1 d .
O13 O 0.8916(4) 0.0760(4) 0.6778(3) 0.0436(13) Uani 1 1 d .
O14 O 0.5098(3) 0.5950(3) 0.6162(3) 0.0276(9) Uani 1 1 d .
O15 O 0.6504(4) 0.6884(4) 0.6778(3) 0.0389(11) Uani 1 1 d .
O16 O 0.6430(3) 0.5988(3) 0.5671(3) 0.0286(10) Uani 1 1 d .
O17 O 0.5014(3) 0.3830(3) 0.5997(3) 0.0275(9) Uani 1 1 d .
O18 O 0.6363(3) 0.3890(3) 0.5531(3) 0.0274(9) Uani 1 1 d .
O19 O 0.6321(4) 0.2763(4) 0.6475(3) 0.0402(12) Uani 1 1 d .
O20 O 0.8022(4) 0.2709(4) 0.5601(4) 0.0436(13) Uani 1 1 d D
H20A H 0.779(7) 0.329(3) 0.551(6) 0.065 Uiso 1 1 d D
H20B H 0.864(3) 0.258(7) 0.565(6) 0.065 Uiso 1 1 d D
O21 O 0.6680(7) 0.0915(6) 0.5676(5) 0.097(3) Uani 1 1 d .
O22 O 0.7440(5) 0.1241(5) 0.7675(4) 0.0572(16) Uani 1 1 d D
H22A H 0.777(7) 0.072(5) 0.789(6) 0.086 Uiso 1 1 d D
H22B H 0.755(9) 0.170(6) 0.804(5) 0.086 Uiso 1 1 d D
O23 O 0.8808(6) 0.2970(5) 0.7455(4) 0.0599(16) Uani 1 1 d D
H23A H 0.917(7) 0.269(7) 0.792(4) 0.090 Uiso 1 1 d D
H23B H 0.871(9) 0.355(4) 0.760(7) 0.090 Uiso 1 1 d D
O24 O 0.6792(7) 0.7509(5) 0.9334(4) 0.080(2) Uani 1 1 d D
H24A H 0.640(8) 0.802(6) 0.922(8) 0.120 Uiso 1 1 d D
H24B H 0.737(6) 0.740(10) 0.973(6) 0.120 Uiso 1 1 d D
O25 O 0.8307(4) 0.7604(4) 0.8240(4) 0.0493(14) Uani 1 1 d D
H25A H 0.882(5) 0.723(6) 0.849(6) 0.074 Uiso 1 1 d D
H25B H 0.809(7) 0.819(3) 0.824(6) 0.074 Uiso 1 1 d D
O26 O 0.5026(5) 0.6765(5) 0.7799(5) 0.0716(19) Uani 1 1 d D
H26A H 0.491(10) 0.631(6) 0.743(6) 0.107 Uiso 1 1 d D
H26B H 0.456(7) 0.711(8) 0.789(8) 0.107 Uiso 1 1 d D
O27 O 0.6241(4) 0.8725(4) 0.7739(3) 0.0467(13) Uani 1 1 d D
H27A H 0.559(2) 0.882(7) 0.753(6) 0.070 Uiso 1 1 d D
H27B H 0.648(7) 0.903(6) 0.821(3) 0.070 Uiso 1 1 d D
O28 O 0.8022(6) 0.4816(6) 0.7062(4) 0.091(2) Uani 1 1 d .
O29 O 0.1199(6) 0.3436(7) 0.3027(5) 0.110(3) Uani 1 1 d .
O30 O 0.2005(8) 0.2958(10) 0.9078(5) 0.142(5) Uani 1 1 d .
O31 O 0.6940(11) 0.2475(11) 0.8780(6) 0.189(7) Uani 1 1 d .
O32 O 0.319(2) 0.4083(9) 0.8643(13) 0.144(10) Uani 0.50 1 d P
O33 O 0.5858(9) 0.0888(8) 0.3054(10) 0.206(8) Uani 1 1 d .

loop_
_atom_site_aniso_label
_atom_site_aniso_U_11
_atom_site_aniso_U_22
_atom_site_aniso_U_33
_atom_site_aniso_U_23
_atom_site_aniso_U_13
_atom_site_aniso_U_12
Ru1 0.0150(2) 0.0111(2) 0.0126(2) 0.00124(16) 0.00683(17) -0.00020(16)
Ru2 0.0223(2) 0.0107(2) 0.0157(2) 0.00094(16) 0.00681(18) 0.00171(16)
Ru3 0.0139(2) 0.0185(2) 0.0184(2) 0.00120(17) 0.00737(18) 0.00103(17)
Mn1 0.0376(6) 0.0364(6) 0.0310(5) 0.0064(4) 0.0163(5) 0.0095(4)
Mn2 0.0349(6) 0.0297(5) 0.0309(5) -0.0056(4) 0.0081(4) 0.0061(4)
C1 0.019(3) 0.015(3) 0.023(3) 0.001(2) 0.009(2) 0.001(2)
C2 0.020(3) 0.016(3) 0.020(3) 0.000(2) 0.007(2) -0.002(2)
C3 0.026(3) 0.022(3) 0.028(3) 0.000(3) 0.007(3) -0.001(2)
C4 0.033(3) 0.022(3) 0.023(3) 0.001(2) 0.011(3) 0.005(3)
C5 0.028(3) 0.026(3) 0.022(3) -0.001(3) 0.007(3) 0.002(3)
C6 0.022(3) 0.027(3) 0.028(3) 0.004(3) 0.006(3) 0.002(2)
O1 0.0176(19) 0.026(2) 0.019(2) 0.0055(16) 0.0094(16) 0.0024(16)
O2 0.0162(19) 0.028(2) 0.019(2) 0.0022(16) 0.0084(16) -0.0008(16)
O3 0.016(2) 0.043(3) 0.021(2) 0.0085(19) 0.0077(17) 0.0043(18)
O4 0.033(2) 0.0124(18) 0.019(2) 0.0017(15) 0.0125(17) 0.0014(16)
O5 0.029(2) 0.0123(18) 0.020(2) 0.0005(15) 0.0106(17) -0.0015(16)
O6 0.046(3) 0.014(2) 0.019(2) -0.0010(16) 0.0071(19) -0.0010(18)
O7 0.059(3) 0.036(3) 0.020(2) -0.0017(19) 0.017(2) -0.014(2)
O8 0.023(2) 0.018(2) 0.032(2) 0.0037(17) 0.0016(18) 0.0008(16)
O9 0.025(2) 0.017(2) 0.031(2) 0.0046(17) 0.0022(18) -0.0016(17)
O10 0.027(2) 0.029(2) 0.051(3) 0.001(2) -0.005(2) -0.0025(19)
O11 0.040(2) 0.019(2) 0.026(2) 0.0039(17) 0.0182(19) 0.0107(18)
O12 0.039(2) 0.021(2) 0.023(2) 0.0048(17) 0.0163(19) 0.0065(18)
O13 0.072(4) 0.041(3) 0.033(3) 0.007(2) 0.036(3) 0.024(3)
O14 0.028(2) 0.031(2) 0.027(2) -0.0077(18) 0.0135(18) -0.0046(18)
O15 0.039(3) 0.046(3) 0.030(2) -0.018(2) 0.009(2) -0.014(2)
O16 0.024(2) 0.032(2) 0.031(2) -0.0091(19) 0.0105(19) -0.0090(18)
O17 0.025(2) 0.029(2) 0.033(2) 0.0120(19) 0.0172(19) 0.0079(18)
O18 0.024(2) 0.028(2) 0.035(2) 0.0133(19) 0.0156(19) 0.0096(18)
O19 0.035(3) 0.043(3) 0.047(3) 0.028(2) 0.020(2) 0.020(2)
O20 0.047(3) 0.034(3) 0.063(3) 0.016(3) 0.036(3) 0.021(2)
O21 0.103(6) 0.075(5) 0.092(6) -0.017(4) 0.010(5) -0.021(4)
O22 0.066(4) 0.062(4) 0.051(4) 0.027(3) 0.030(3) 0.027(3)
O23 0.078(4) 0.057(4) 0.034(3) 0.000(3) 0.007(3) -0.009(3)
O24 0.125(7) 0.075(5) 0.045(4) 0.006(3) 0.037(4) 0.061(5)
O25 0.045(3) 0.035(3) 0.050(3) 0.005(3) -0.006(3) -0.012(2)
O26 0.037(3) 0.082(5) 0.098(5) -0.030(4) 0.026(4) -0.004(3)
O27 0.056(3) 0.039(3) 0.034(3) -0.007(2) 0.002(3) 0.010(3)
O28 0.104(6) 0.088(5) 0.057(4) -0.007(4) -0.003(4) 0.030(4)
O29 0.095(6) 0.160(8) 0.122(7) 0.037(6) 0.097(5) 0.066(6)
O30 0.109(7) 0.233(13) 0.076(6) -0.016(7) 0.023(5) 0.079(8)
O31 0.249(14) 0.232(14) 0.059(5) -0.007(7) 0.020(7) 0.146(12)
O32 0.33(3) 0.025(7) 0.155(16) -0.025(8) 0.19(2) -0.007(11)
O33 0.115(8) 0.100(7) 0.278(16) -0.042(9) -0.085(9) 0.067(7)

loop_
_atom_type_symbol
_atom_type_description
_atom_type_scat_dispersion_real
_atom_type_scat_dispersion_imag
_atom_type_scat_source
C C 0.0033 0.0016 'International Tables Vol C Tables 4.2.6.8 and 6.1.1.4'
H H 0.0000 0.0000 'International Tables Vol C Tables 4.2.6.8 and 6.1.1.4'
O O 0.0106 0.0060 'International Tables Vol C Tables 4.2.6.8 and 6.1.1.4'
Mn Mn 0.3368 0.7283 'International Tables Vol C Tables 4.2.6.8 and 6.1.1.4'
Ru Ru -1.2594 0.8363 'International Tables Vol C Tables 4.2.6.8 and 6.1.1.4'

loop_
_geom_angle_atom_site_label_1
_geom_angle_atom_site_label_2
_geom_angle_atom_site_label_3
_geom_angle
_geom_angle_site_symmetry_1
_geom_angle_site_symmetry_3
O4 Ru1 O1 88.77(16) . .
O4 Ru1 O5 179.9(2) . 3_566
O1 Ru1 O5 91.20(16) . 3_566
O4 Ru1 O2 90.73(16) . 3_566
O1 Ru1 O2 179.50(16) . 3_566
O5 Ru1 O2 89.31(16) 3_566 3_566
O4 Ru1 Ru1 90.12(11) . 3_566
O1 Ru1 Ru1 89.45(11) . 3_566
O5 Ru1 Ru1 89.97(11) 3_566 3_566
O2 Ru1 Ru1 90.54(11) 3_566 3_566
O4 Ru1 O7 88.28(16) . .
O1 Ru1 O7 83.40(17) . .
O5 Ru1 O7 91.63(16) 3_566 .
O2 Ru1 O7 96.60(17) 3_566 .
Ru1 Ru1 O7 172.71(14) 3_566 .
O9 Ru2 O11 88.75(18) 3_576 3_666
O9 Ru2 O8 179.54(18) 3_576 .
O11 Ru2 O8 90.86(18) 3_666 .
O9 Ru2 O12 90.43(18) 3_576 1_465
O11 Ru2 O12 179.10(17) 3_666 1_465
O8 Ru2 O12 89.96(18) . 1_465
O9 Ru2 Ru2 89.64(11) 3_576 3_576
O11 Ru2 Ru2 89.77(11) 3_666 3_576
O8 Ru2 Ru2 90.12(11) . 3_576
O12 Ru2 Ru2 89.85(11) 1_465 3_576
O9 Ru2 O6 91.29(16) 3_576 .
O11 Ru2 O6 95.41(15) 3_666 .
O8 Ru2 O6 88.99(16) . .
O12 Ru2 O6 84.98(15) 1_465 .
Ru2 Ru2 O6 174.75(11) 3_576 .
O16 Ru3 O18 90.21(18) 3_666 3_666
O16 Ru3 O17 88.63(18) 3_666 .
O18 Ru3 O17 178.82(19) 3_666 .
O16 Ru3 O14 179.8(2) 3_666 .
O18 Ru3 O14 89.95(18) 3_666 .
O17 Ru3 O14 91.20(18) . .
O16 Ru3 Ru3 89.97(12) 3_666 3_666
O18 Ru3 Ru3 89.92(11) 3_666 3_666
O17 Ru3 Ru3 89.84(11) . 3_666
O14 Ru3 Ru3 89.94(12) . 3_666
O16 Ru3 O3 91.97(16) 3_666 .
O18 Ru3 O3 94.32(15) 3_666 .
O17 Ru3 O3 85.96(15) . .
O14 Ru3 O3 88.11(16) . .
Ru3 Ru3 O3 175.32(10) 3_666 .
O21 Mn1 O22 95.4(3) . .
O21 Mn1 O19 86.5(3) . .
O22 Mn1 O19 84.4(2) . .
O21 Mn1 O20 90.2(3) . .
O22 Mn1 O20 173.6(2) . .
O19 Mn1 O20 92.78(17) . .
O21 Mn1 O13 85.9(3) . .
O22 Mn1 O13 86.67(19) . .
O19 Mn1 O13 167.7(2) . .
O20 Mn1 O13 96.96(17) . .
O21 Mn1 O23 174.5(3) . .
O22 Mn1 O23 90.1(3) . .
O19 Mn1 O23 94.0(2) . .
O20 Mn1 O23 84.3(2) . .
O13 Mn1 O23 94.5(2) . .
O15 Mn2 O10 91.1(2) . 2_646
O15 Mn2 O24 177.2(2) . .
O10 Mn2 O24 91.7(2) 2_646 .
O15 Mn2 O26 91.8(2) . .
O10 Mn2 O26 93.0(2) 2_646 .
O24 Mn2 O26 87.9(3) . .
O15 Mn2 O27 90.2(2) . .
O10 Mn2 O27 175.1(2) 2_646 .
O24 Mn2 O27 87.0(2) . .
O26 Mn2 O27 91.6(3) . .
O15 Mn2 O25 86.0(2) . .
O10 Mn2 O25 89.14(19) 2_646 .
O24 Mn2 O25 94.2(3) . .
O26 Mn2 O25 177.0(3) . .
O27 Mn2 O25 86.3(2) . .
O3 C1 O2 122.1(5) . .
O3 C1 O1 117.7(5) . .
O2 C1 O1 120.2(5) . .
O6 C2 O5 121.6(5) . .
O6 C2 O4 117.7(5) . .
O5 C2 O4 120.8(5) . .
O10 C3 O9 120.9(5) . .
O10 C3 O8 118.3(5) . .
O9 C3 O8 120.7(5) . .
O13 C4 O11 120.8(5) . .
O13 C4 O12 118.8(5) . .
O11 C4 O12 120.3(5) . .
O15 C5 O14 121.5(6) . .
O15 C5 O16 118.8(6) . .
O14 C5 O16 119.7(5) . .
O19 C6 O18 120.9(5) . .
O19 C6 O17 119.5(5) . .
O18 C6 O17 119.6(5) . .
C1 O1 Ru1 120.8(3) . .
C1 O2 Ru1 119.0(3) . 3_566
C1 O3 Ru3 134.0(4) . .
C2 O4 Ru1 119.8(3) . .
C2 O5 Ru1 119.2(3) . 3_566
C2 O6 Ru2 133.3(4) . .
Ru1 O7 H7A 116(6) . .
Ru1 O7 H7B 106(6) . .
H7A O7 H7B 91(8) . .
C3 O8 Ru2 118.9(4) . .
C3 O9 Ru2 120.4(4) . 3_576
C3 O10 Mn2 124.7(4) . 2_656
C4 O11 Ru2 120.4(4) . 3_666
C4 O12 Ru2 119.7(4) . 1_645
C4 O13 Mn1 123.1(4) . .
C5 O14 Ru3 120.1(4) . .
C5 O15 Mn2 136.0(4) . .
C5 O16 Ru3 120.3(4) . 3_666
C6 O17 Ru3 120.3(4) . .
C6 O18 Ru3 120.3(4) . 3_666
C6 O19 Mn1 131.4(4) . .
Mn1 O20 H20A 117(6) . .
Mn1 O20 H20B 106(6) . .
H20A O20 H20B 121(9) . .
Mn1 O22 H22A 119(7) . .
Mn1 O22 H22B 106(8) . .
H22A O22 H22B 111(10) . .
Mn1 O23 H23A 110(8) . .
Mn1 O23 H23B 132(8) . .
H23A O23 H23B 104(10) . .
Mn2 O24 H24A 98(9) . .
Mn2 O24 H24B 119(9) . .
H24A O24 H24B 130(10) . .
Mn2 O25 H25A 121(7) . .
Mn2 O25 H25B 86(7) . .
H25A O25 H25B 142(10) . .
Mn2 O26 H26A 103(9) . .
Mn2 O26 H26B 128(9) . .
H26A O26 H26B 126(10) . .
Mn2 O27 H27A 113(7) . .
Mn2 O27 H27B 105(6) . .
H27A O27 H27B 109(9) . .

loop_
_geom_bond_atom_site_label_1
_geom_bond_atom_site_label_2
_geom_bond_distance
_geom_bond_site_symmetry_2
Ru1 O4 2.018(4) .
Ru1 O1 2.023(4) .
Ru1 O5 2.034(4) 3_566
Ru1 O2 2.037(4) 3_566
Ru1 Ru1 2.2573(9) 3_566
Ru1 O7 2.310(4) .
Ru2 O9 2.017(4) 3_576
Ru2 O11 2.025(4) 3_666
Ru2 O8 2.028(4) .
Ru2 O12 2.029(4) 1_465
Ru2 Ru2 2.2588(9) 3_576
Ru2 O6 2.264(4) .
Ru3 O16 2.019(4) 3_666
Ru3 O18 2.027(4) 3_666
Ru3 O17 2.028(4) .
Ru3 O14 2.029(4) .
Ru3 Ru3 2.2570(10) 3_666
Ru3 O3 2.262(4) .
Mn1 O21 2.163(7) .
Mn1 O22 2.171(6) .
Mn1 O19 2.187(4) .
Mn1 O20 2.191(5) .
Mn1 O13 2.196(5) .
Mn1 O23 2.221(6) .
Mn2 O15 2.122(5) .
Mn2 O10 2.167(5) 2_646
Mn2 O24 2.176(6) .
Mn2 O26 2.187(6) .
Mn2 O27 2.225(5) .
Mn2 O25 2.240(6) .
C1 O3 1.262(7) .
C1 O2 1.300(7) .
C1 O1 1.304(7) .
C2 O6 1.266(7) .
C2 O5 1.299(7) .
C2 O4 1.302(7) .
C3 O10 1.270(7) .
C3 O9 1.287(7) .
C3 O8 1.302(7) .
C4 O13 1.267(7) .
C4 O11 1.286(7) .
C4 O12 1.303(7) .
C5 O15 1.258(7) .
C5 O14 1.298(7) .
C5 O16 1.309(7) .
C6 O19 1.268(7) .
C6 O18 1.299(7) .
C6 O17 1.303(7) .
O2 Ru1 2.037(4) 3_566
O5 Ru1 2.034(4) 3_566
O7 H7A 0.85(2) .
O7 H7B 0.85(2) .
O9 Ru2 2.017(4) 3_576
O10 Mn2 2.167(5) 2_656
O11 Ru2 2.025(4) 3_666
O12 Ru2 2.029(4) 1_645
O16 Ru3 2.019(4) 3_666
O18 Ru3 2.027(4) 3_666
O20 H20A 0.85(2) .
O20 H20B 0.84(2) .
O22 H22A 0.85(2) .
O22 H22B 0.85(2) .
O23 H23A 0.85(2) .
O23 H23B 0.86(2) .
O24 H24A 0.85(2) .
O24 H24B 0.85(2) .
O25 H25A 0.86(2) .
O25 H25B 0.85(2) .
O26 H26A 0.85(2) .
O26 H26B 0.85(2) .
O27 H27A 0.85(2) .
O27 H27B 0.85(2) .
